data_1564136
loop_
_publ_author_name
'Vijayapritha, Subbarayan'
'Murugan, Kaliyappan'
'Viswanathamurthi, Periasamy'
'Vijayan, Paranthaman'
'Kalaiarasi, Chinnasamy'

_publ_section_title
;
 Synthesis and structural characterization of facile ruthenium(II)
 hydrazone complexes: Efficient catalysts in \a-alkylation of ketones with
 primary alcohols via hydrogen auto transfer
;
_journal_name_full 'Inorganica Chimica Acta'
_journal_page_first 119887
_journal_paper_doi 10.1016/j.ica.2020.119887
_journal_volume 512
_journal_year 2020
_chemical_formula_moiety 'C51 H39 As2 N3 O2 Ru S'
_chemical_formula_sum 'C51 H39 As2 N3 O2 Ru S'
_chemical_formula_weight 1008.82
_space_group_crystal_system monoclinic
_space_group_IT_number 14
_space_group_name_Hall '-P 2yn'
_space_group_name_H-M_alt 'P 1 21/n 1'
_atom_sites_solution_hydrogens geom
_cell_angle_alpha 90
_cell_angle_beta 108.4150(10)
_cell_angle_gamma 90
_cell_formula_units_Z 4
_cell_length_a 11.8308(2)
_cell_length_b 25.8399(5)
_cell_length_c 15.0943(3)
_cell_measurement_reflns_used 9927
_cell_measurement_temperature 296(2)
_cell_measurement_theta_max 28.28
_cell_measurement_theta_min 2.95
_cell_volume 4378.14(14)
_computing_structure_refinement 'SHELXL-2018/3 (Sheldrick, 2018)'
_computing_structure_solution 'SHELXT 2014/5 (Sheldrick, 2014)'
_diffrn_ambient_temperature 296(2)
_diffrn_measured_fraction_theta_full 0.987
_diffrn_measured_fraction_theta_max 0.988
_diffrn_measurement_device_type 'Bruker APEX-II CCD'
_diffrn_measurement_method '\f and \w scans'
_diffrn_radiation_type MoK\a
_diffrn_radiation_wavelength 0.71073
_diffrn_reflns_av_R_equivalents 0.0197
_diffrn_reflns_av_unetI/netI 0.0306
_diffrn_reflns_Laue_measured_fraction_full 0.987
_diffrn_reflns_Laue_measured_fraction_max 0.988
_diffrn_reflns_limit_h_max 15
_diffrn_reflns_limit_h_min -15
_diffrn_reflns_limit_k_max 33
_diffrn_reflns_limit_k_min -33
_diffrn_reflns_limit_l_max 18
_diffrn_reflns_limit_l_min -18
_diffrn_reflns_number 24188
_diffrn_reflns_point_group_measured_fraction_full 0.987
_diffrn_reflns_point_group_measured_fraction_max 0.988
_diffrn_reflns_theta_full 25.242
_diffrn_reflns_theta_max 28.290
_diffrn_reflns_theta_min 2.952
_exptl_absorpt_coefficient_mu 1.950
_exptl_absorpt_correction_type none
_exptl_crystal_colour black
_exptl_crystal_density_diffrn 1.531
_exptl_crystal_description NEEDLE
_exptl_crystal_F_000 2032
_exptl_crystal_size_max 0.38
_exptl_crystal_size_mid 0.36
_exptl_crystal_size_min 0.34
_refine_diff_density_max 0.522
_refine_diff_density_min -0.415
_refine_diff_density_rms 0.053
_refine_ls_extinction_coef .
_refine_ls_extinction_method none
_refine_ls_goodness_of_fit_ref 1.028
_refine_ls_hydrogen_treatment constr
_refine_ls_matrix_type full
_refine_ls_number_parameters 541
_refine_ls_number_reflns 10747
_refine_ls_number_restraints 0
_refine_ls_restrained_S_all 1.028
_refine_ls_R_factor_all 0.0448
_refine_ls_R_factor_gt 0.0293
_refine_ls_shift/su_max 0.002
_refine_ls_shift/su_mean 0.000
_refine_ls_structure_factor_coef Fsqd
_refine_ls_weighting_details 'w=1/[\s^2^(Fo^2^)+(0.0299P)^2^+1.4792P] where P=(Fo^2^+2Fc^2^)/3'
_refine_ls_weighting_scheme calc
_refine_ls_wR_factor_gt 0.0649
_refine_ls_wR_factor_ref 0.0700
_reflns_Friedel_coverage 0.000
_reflns_Friedel_fraction_full .
_reflns_Friedel_fraction_max .
_reflns_number_gt 8458
_reflns_number_total 10747
_reflns_threshold_expression 'I > 2\s(I)'
_cod_data_source_file ICA-2020-512-119887.cif
_cod_data_source_block 1
_cod_original_sg_symbol_H-M 'P 21/n'
_cod_database_code 1564136
_shelx_space_group_comment
;
The symmetry employed for this shelxl refinement is uniquely defined
by the following loop, which should always be used as a source of
symmetry information in preference to the above space-group names.
They are only intended as comments.
;
_shelx_estimated_absorpt_t_min 0.469
_shelx_estimated_absorpt_t_max 0.595

loop_
_space_group_symop_operation_xyz
'x, y, z'
'-x+1/2, y+1/2, -z+1/2'
'-x, -y, -z'
'x-1/2, -y-1/2, z-1/2'

loop_
_atom_site_label
_atom_site_type_symbol
_atom_site_fract_x
_atom_site_fract_y
_atom_site_fract_z
_atom_site_U_iso_or_equiv
_atom_site_adp_type
_atom_site_occupancy
_atom_site_site_symmetry_order
_atom_site_calc_flag
_atom_site_refinement_flags_posn
_atom_site_refinement_flags_adp
_atom_site_refinement_flags_occupancy
_atom_site_disorder_assembly
_atom_site_disorder_group
Ru1 Ru 0.60346(2) 0.37228(2) 0.70005(2) 0.03213(5) Uani 1 1 d . . . . .
As1 As 0.68611(2) 0.32404(2) 0.59389(2) 0.03678(6) Uani 1 1 d . . . . .
As2 As 0.53207(2) 0.42319(2) 0.81115(2) 0.03693(6) Uani 1 1 d . . . . .
S1 S 0.76461(7) 0.26091(3) 0.93481(5) 0.0660(2) Uani 1 1 d . . . . .
O1 O 0.61243(13) 0.43988(6) 0.62893(10) 0.0404(3) Uani 1 1 d . . . . .
N1 N 0.77532(16) 0.38269(7) 0.78644(12) 0.0391(4) Uani 1 1 d . . . . .
O2 O 0.35327(16) 0.35074(7) 0.57794(14) 0.0638(5) Uani 1 1 d . . . . .
N3 N 0.62823(17) 0.30931(7) 0.78844(13) 0.0405(4) Uani 1 1 d . . . . .
N2 N 0.82045(18) 0.34564(8) 0.85649(13) 0.0498(5) Uani 1 1 d . . . . .
C1 C 0.7027(2) 0.47192(8) 0.65117(15) 0.0401(5) Uani 1 1 d . . . . .
C15 C 0.6174(2) 0.33748(9) 0.46140(15) 0.0407(5) Uani 1 1 d . . . . .
C7 C 0.8444(2) 0.42074(9) 0.78388(16) 0.0469(6) Uani 1 1 d . . . . .
H7 H 0.921461 0.419703 0.825467 0.056 Uiso 1 1 calc R U . . .
C39 C 0.3970(2) 0.46803(9) 0.75660(16) 0.0431(5) Uani 1 1 d . . . . .
C27 C 0.6714(2) 0.24960(9) 0.60426(16) 0.0424(5) Uani 1 1 d . . . . .
C8 C 0.7376(2) 0.31112(9) 0.85200(16) 0.0463(5) Uani 1 1 d . . . . .
C51 C 0.4482(2) 0.35892(8) 0.62442(16) 0.0406(5) Uani 1 1 d . . . . .
C45 C 0.4752(2) 0.37967(9) 0.89354(16) 0.0461(5) Uani 1 1 d . . . . .
C20 C 0.5366(2) 0.37723(10) 0.43051(17) 0.0492(6) Uani 1 1 d . . . . .
H20 H 0.512804 0.396823 0.473196 0.059 Uiso 1 1 calc R U . . .
C6 C 0.8132(2) 0.46476(9) 0.72255(16) 0.0449(5) Uani 1 1 d . . . . .
C9 C 0.5634(2) 0.26649(9) 0.80133(18) 0.0476(6) Uani 1 1 d . . . . .
C33 C 0.6467(2) 0.47001(9) 0.89429(15) 0.0454(5) Uani 1 1 d . . . . .
C40 C 0.3637(2) 0.47897(10) 0.66196(18) 0.0532(6) Uani 1 1 d . . . . .
H40 H 0.406481 0.465065 0.625426 0.064 Uiso 1 1 calc R U . . .
C21 C 0.8528(2) 0.33949(9) 0.60882(16) 0.0447(5) Uani 1 1 d . . . . .
C2 C 0.6877(2) 0.51795(9) 0.59805(18) 0.0513(6) Uani 1 1 d . . . . .
H2 H 0.615756 0.523607 0.551256 0.062 Uiso 1 1 calc R U . . .
C44 C 0.3335(3) 0.48978(11) 0.8099(2) 0.0601(7) Uani 1 1 d . . . . .
H44 H 0.354835 0.482643 0.873500 0.072 Uiso 1 1 calc R U . . .
C32 C 0.7343(2) 0.22422(10) 0.68617(17) 0.0508(6) Uani 1 1 d . . . . .
H32 H 0.793333 0.241619 0.732088 0.061 Uiso 1 1 calc R U . . .
C14 C 0.6231(3) 0.23644(10) 0.8793(2) 0.0589(7) Uani 1 1 d . . . . .
C28 C 0.5846(2) 0.22278(10) 0.53702(19) 0.0570(6) Uani 1 1 d . . . . .
H28 H 0.541745 0.239227 0.481823 0.068 Uiso 1 1 calc R U . . .
C19 C 0.4907(3) 0.38795(11) 0.33571(18) 0.0603(7) Uani 1 1 d . . . . .
H19 H 0.436630 0.414889 0.315043 0.072 Uiso 1 1 calc R U . . .
C16 C 0.6526(2) 0.30903(11) 0.39730(18) 0.0589(7) Uani 1 1 d . . . . .
H16 H 0.708652 0.282768 0.417478 0.071 Uiso 1 1 calc R U . . .
C34 C 0.7549(2) 0.45166(11) 0.95292(17) 0.0561(6) Uani 1 1 d . . . . .
H34 H 0.771508 0.416407 0.955434 0.067 Uiso 1 1 calc R U . . .
C26 C 0.8754(3) 0.38408(12) 0.5678(2) 0.0630(7) Uani 1 1 d . . . . .
H26 H 0.811755 0.403671 0.531259 0.076 Uiso 1 1 calc R U . . .
C5 C 0.9015(3) 0.50333(11) 0.7355(2) 0.0602(7) Uani 1 1 d . . . . .
H5 H 0.974603 0.498550 0.781394 0.072 Uiso 1 1 calc R U . . .
C10 C 0.4518(3) 0.25167(10) 0.7449(2) 0.0630(7) Uani 1 1 d . . . . .
H10 H 0.411730 0.270693 0.691968 0.076 Uiso 1 1 calc R U . . .
C50 C 0.3601(3) 0.36283(12) 0.8638(2) 0.0728(9) Uani 1 1 d . . . . .
H50 H 0.308262 0.375332 0.807905 0.087 Uiso 1 1 calc R U . . .
C18 C 0.5248(3) 0.35904(12) 0.27268(18) 0.0629(7) Uani 1 1 d . . . . .
H18 H 0.493695 0.366187 0.209194 0.076 Uiso 1 1 calc R U . . .
C3 C 0.7758(3) 0.55451(10) 0.6133(2) 0.0659(8) Uani 1 1 d . . . . .
H3 H 0.762917 0.584209 0.576678 0.079 Uiso 1 1 calc R U . . .
C31 C 0.7090(3) 0.17315(11) 0.6994(2) 0.0635(7) Uani 1 1 d . . . . .
H31 H 0.750951 0.156388 0.754529 0.076 Uiso 1 1 calc R U . . .
C22 C 0.9477(3) 0.31118(13) 0.6617(2) 0.0754(9) Uani 1 1 d . . . . .
H22 H 0.935253 0.281022 0.690914 0.090 Uiso 1 1 calc R U . . .
C17 C 0.6046(3) 0.31963(12) 0.30317(19) 0.0681(8) Uani 1 1 d . . . . .
H17 H 0.626750 0.299715 0.260067 0.082 Uiso 1 1 calc R U . . .
C46 C 0.5506(3) 0.36012(12) 0.97534(19) 0.0678(8) Uani 1 1 d . . . . .
H46 H 0.629427 0.371163 0.997380 0.081 Uiso 1 1 calc R U . . .
C24 C 1.0828(3) 0.37262(16) 0.6316(3) 0.0833(10) Uani 1 1 d . . . . .
H24 H 1.160254 0.383826 0.640372 0.100 Uiso 1 1 calc R U . . .
C38 C 0.6251(3) 0.52277(10) 0.89120(19) 0.0596(7) Uani 1 1 d . . . . .
H38 H 0.553501 0.535652 0.851620 0.072 Uiso 1 1 calc R U . . .
C25 C 0.9906(3) 0.40055(14) 0.5797(2) 0.0754(9) Uani 1 1 d . . . . .
H25 H 1.003743 0.431004 0.551641 0.090 Uiso 1 1 calc R U . . .
C30 C 0.6231(3) 0.14711(11) 0.6323(2) 0.0745(9) Uani 1 1 d . . . . .
H30 H 0.606993 0.112711 0.641894 0.089 Uiso 1 1 calc R U . . .
C41 C 0.2672(3) 0.51052(12) 0.6222(2) 0.0707(8) Uani 1 1 d . . . . .
H41 H 0.244000 0.517385 0.558500 0.085 Uiso 1 1 calc R U . . .
C36 C 0.8147(3) 0.53787(14) 1.0045(2) 0.0821(10) Uani 1 1 d . . . . .
H36 H 0.870782 0.560558 1.041782 0.099 Uiso 1 1 calc R U . . .
C37 C 0.7087(3) 0.55642(12) 0.9463(2) 0.0796(10) Uani 1 1 d . . . . .
H37 H 0.693004 0.591755 0.943904 0.096 Uiso 1 1 calc R U . . .
C4 C 0.8833(3) 0.54767(11) 0.6825(2) 0.0710(8) Uani 1 1 d . . . . .
H4 H 0.942612 0.572686 0.693242 0.085 Uiso 1 1 calc R U . . .
C13 C 0.5701(3) 0.19308(11) 0.9028(3) 0.0773(9) Uani 1 1 d . . . . .
H13 H 0.609562 0.173658 0.955375 0.093 Uiso 1 1 calc R U . . .
C35 C 0.8380(3) 0.48582(14) 1.0075(2) 0.0704(8) Uani 1 1 d . . . . .
H35 H 0.910268 0.473373 1.046663 0.084 Uiso 1 1 calc R U . . .
C48 C 0.3943(4) 0.30792(13) 0.9955(2) 0.0839(11) Uani 1 1 d . . . . .
H48 H 0.367179 0.283810 1.029842 0.101 Uiso 1 1 calc R U . . .
C43 C 0.2384(3) 0.52207(13) 0.7690(2) 0.0780(9) Uani 1 1 d . . . . .
H43 H 0.196827 0.537253 0.805205 0.094 Uiso 1 1 calc R U . . .
C29 C 0.5609(3) 0.17124(11) 0.5514(2) 0.0729(9) Uani 1 1 d . . . . .
H29 H 0.502638 0.153289 0.505811 0.088 Uiso 1 1 calc R U . . .
C47 C 0.5084(4) 0.32347(14) 1.0255(2) 0.0826(10) Uani 1 1 d . . . . .
H47 H 0.560117 0.309686 1.080243 0.099 Uiso 1 1 calc R U . . .
C42 C 0.2053(3) 0.53173(12) 0.6755(2) 0.0775(9) Uani 1 1 d . . . . .
H42 H 0.140161 0.552938 0.647950 0.093 Uiso 1 1 calc R U . . .
C11 C 0.4006(3) 0.20762(12) 0.7690(3) 0.0837(10) Uani 1 1 d . . . . .
H11 H 0.325566 0.197059 0.731512 0.100 Uiso 1 1 calc R U . . .
C23 C 1.0631(3) 0.32761(17) 0.6717(3) 0.0983(12) Uani 1 1 d . . . . .
H23 H 1.127476 0.307689 0.706057 0.118 Uiso 1 1 calc R U . . .
C49 C 0.3190(4) 0.32730(14) 0.9156(3) 0.0916(12) Uani 1 1 d . . . . .
H49 H 0.239685 0.316885 0.895177 0.110 Uiso 1 1 calc R U . . .
C12 C 0.4588(4) 0.17940(12) 0.8474(3) 0.0882(11) Uani 1 1 d . . . . .
H12 H 0.421864 0.150574 0.862805 0.106 Uiso 1 1 calc R U . . .

loop_
_atom_site_aniso_label
_atom_site_aniso_U_11
_atom_site_aniso_U_22
_atom_site_aniso_U_33
_atom_site_aniso_U_23
_atom_site_aniso_U_13
_atom_site_aniso_U_12
Ru1 0.02913(9) 0.03477(9) 0.03134(9) 0.00121(6) 0.00793(7) 0.00127(6)
As1 0.03196(12) 0.04183(12) 0.03524(12) -0.00024(9) 0.00875(9) 0.00691(9)
As2 0.03999(13) 0.03887(12) 0.03276(11) 0.00051(9) 0.01267(10) 0.00080(9)
S1 0.0744(5) 0.0636(4) 0.0563(4) 0.0265(3) 0.0154(4) 0.0104(4)
O1 0.0378(8) 0.0408(8) 0.0399(8) 0.0050(6) 0.0083(7) -0.0016(6)
N1 0.0354(10) 0.0458(10) 0.0327(9) 0.0022(8) 0.0056(8) 0.0012(8)
O2 0.0379(10) 0.0709(12) 0.0720(13) -0.0023(10) 0.0024(9) -0.0044(9)
N3 0.0415(11) 0.0384(9) 0.0426(10) 0.0058(8) 0.0144(9) 0.0028(8)
N2 0.0434(12) 0.0572(12) 0.0409(11) 0.0125(9) 0.0018(9) 0.0024(9)
C1 0.0447(13) 0.0417(11) 0.0382(11) -0.0020(9) 0.0192(10) -0.0002(10)
C15 0.0386(12) 0.0481(12) 0.0338(11) -0.0002(9) 0.0094(9) 0.0039(10)
C7 0.0362(12) 0.0591(14) 0.0399(12) 0.0005(11) 0.0042(10) -0.0074(11)
C39 0.0441(13) 0.0409(12) 0.0472(13) 0.0022(10) 0.0184(11) 0.0027(10)
C27 0.0430(13) 0.0405(11) 0.0444(12) -0.0019(10) 0.0149(10) 0.0087(10)
C8 0.0512(15) 0.0483(13) 0.0387(12) 0.0104(10) 0.0134(11) 0.0086(11)
C51 0.0372(13) 0.0407(11) 0.0450(13) -0.0004(10) 0.0145(10) 0.0028(9)
C45 0.0593(16) 0.0434(12) 0.0407(12) -0.0016(10) 0.0229(12) -0.0002(11)
C20 0.0487(14) 0.0561(14) 0.0416(13) -0.0008(11) 0.0126(11) 0.0120(11)
C6 0.0438(13) 0.0486(13) 0.0424(12) -0.0016(10) 0.0139(11) -0.0082(10)
C9 0.0499(15) 0.0396(12) 0.0609(15) 0.0042(11) 0.0284(13) 0.0030(10)
C33 0.0519(14) 0.0498(13) 0.0372(12) -0.0054(10) 0.0177(11) -0.0069(11)
C40 0.0604(17) 0.0527(14) 0.0489(14) 0.0079(11) 0.0209(13) 0.0156(12)
C21 0.0371(13) 0.0550(14) 0.0425(12) -0.0068(11) 0.0134(10) 0.0028(10)
C2 0.0574(16) 0.0453(13) 0.0542(15) 0.0060(11) 0.0220(13) 0.0032(11)
C44 0.0620(18) 0.0690(17) 0.0571(16) 0.0057(13) 0.0297(14) 0.0139(14)
C32 0.0470(14) 0.0519(14) 0.0509(14) 0.0010(11) 0.0117(12) 0.0116(11)
C14 0.0740(19) 0.0463(14) 0.0680(17) 0.0148(13) 0.0389(15) 0.0117(13)
C28 0.0528(16) 0.0575(15) 0.0533(15) 0.0003(12) 0.0061(13) 0.0041(12)
C19 0.0603(17) 0.0699(17) 0.0431(14) 0.0063(12) 0.0053(13) 0.0217(14)
C16 0.0630(18) 0.0679(17) 0.0480(14) 0.0002(12) 0.0206(13) 0.0247(14)
C34 0.0551(16) 0.0667(16) 0.0432(13) -0.0086(12) 0.0108(12) -0.0027(13)
C26 0.0490(16) 0.0700(18) 0.0703(19) 0.0087(15) 0.0192(14) -0.0006(13)
C5 0.0513(16) 0.0621(16) 0.0648(17) -0.0031(14) 0.0147(14) -0.0165(13)
C10 0.0539(17) 0.0464(14) 0.090(2) 0.0075(14) 0.0246(16) -0.0034(12)
C50 0.081(2) 0.0744(19) 0.0611(18) 0.0065(15) 0.0191(16) -0.0304(17)
C18 0.0649(19) 0.084(2) 0.0348(13) 0.0002(13) 0.0084(13) 0.0096(15)
C3 0.079(2) 0.0467(14) 0.078(2) 0.0102(14) 0.0335(18) -0.0074(14)
C31 0.069(2) 0.0544(15) 0.0651(18) 0.0118(13) 0.0189(15) 0.0192(14)
C22 0.0394(16) 0.085(2) 0.092(2) 0.0168(18) 0.0066(15) 0.0030(14)
C17 0.077(2) 0.086(2) 0.0434(15) -0.0095(14) 0.0223(14) 0.0159(17)
C46 0.068(2) 0.089(2) 0.0506(16) 0.0183(15) 0.0245(15) 0.0037(16)
C24 0.0440(18) 0.117(3) 0.090(2) -0.012(2) 0.0234(17) -0.0169(19)
C38 0.0651(18) 0.0530(15) 0.0584(16) -0.0010(13) 0.0161(14) -0.0081(13)
C25 0.063(2) 0.087(2) 0.080(2) -0.0004(18) 0.0272(18) -0.0194(17)
C30 0.084(2) 0.0466(15) 0.093(2) 0.0018(16) 0.028(2) 0.0023(15)
C41 0.079(2) 0.0724(19) 0.0602(17) 0.0163(15) 0.0209(16) 0.0300(16)
C36 0.086(3) 0.086(2) 0.069(2) -0.0257(18) 0.0166(19) -0.037(2)
C37 0.092(3) 0.0569(17) 0.084(2) -0.0129(16) 0.018(2) -0.0219(17)
C4 0.074(2) 0.0556(16) 0.087(2) -0.0029(16) 0.0310(18) -0.0251(15)
C13 0.099(3) 0.0529(17) 0.096(2) 0.0242(16) 0.053(2) 0.0068(17)
C35 0.0572(18) 0.097(2) 0.0489(16) -0.0159(16) 0.0055(13) -0.0129(16)
C48 0.128(3) 0.066(2) 0.073(2) 0.0072(17) 0.055(2) -0.019(2)
C43 0.073(2) 0.090(2) 0.083(2) 0.0069(18) 0.0424(18) 0.0334(18)
C29 0.076(2) 0.0554(16) 0.078(2) -0.0095(15) 0.0106(18) -0.0106(15)
C47 0.106(3) 0.094(2) 0.0556(18) 0.0288(17) 0.037(2) 0.013(2)
C42 0.070(2) 0.080(2) 0.085(2) 0.0199(18) 0.0281(18) 0.0368(17)
C11 0.069(2) 0.0547(17) 0.135(3) 0.008(2) 0.043(2) -0.0112(15)
C23 0.0359(17) 0.124(3) 0.119(3) 0.021(3) 0.0014(19) 0.0064(18)
C49 0.107(3) 0.088(2) 0.084(2) 0.002(2) 0.036(2) -0.048(2)
C12 0.102(3) 0.0466(16) 0.139(3) 0.0185(19) 0.072(3) -0.0048(17)

loop_
_atom_type_symbol
_atom_type_description
_atom_type_scat_dispersion_real
_atom_type_scat_dispersion_imag
_atom_type_scat_source
C C 0.0033 0.0016 'International Tables Vol C Tables 4.2.6.8 and 6.1.1.4'
H H 0.0000 0.0000 'International Tables Vol C Tables 4.2.6.8 and 6.1.1.4'
As As 0.0499 2.0058 'International Tables Vol C Tables 4.2.6.8 and 6.1.1.4'
N N 0.0061 0.0033 'International Tables Vol C Tables 4.2.6.8 and 6.1.1.4'
O O 0.0106 0.0060 'International Tables Vol C Tables 4.2.6.8 and 6.1.1.4'
Ru Ru -1.2594 0.8363 'International Tables Vol C Tables 4.2.6.8 and 6.1.1.4'
S S 0.1246 0.1234 'International Tables Vol C Tables 4.2.6.8 and 6.1.1.4'

loop_
_geom_angle_atom_site_label_1
_geom_angle_atom_site_label_2
_geom_angle_atom_site_label_3
_geom_angle
_geom_angle_site_symmetry_1
_geom_angle_site_symmetry_3
C51 Ru1 N1 176.66(8) . .
C51 Ru1 N3 99.27(9) . .
N1 Ru1 N3 77.49(7) . .
C51 Ru1 O1 92.34(8) . .
N1 Ru1 O1 90.92(7) . .
N3 Ru1 O1 168.36(7) . .
C51 Ru1 As1 91.41(7) . .
N1 Ru1 As1 87.85(5) . .
N3 Ru1 As1 90.98(5) . .
O1 Ru1 As1 89.64(4) . .
C51 Ru1 As2 91.85(7) . .
N1 Ru1 As2 88.94(5) . .
N3 Ru1 As2 89.44(5) . .
O1 Ru1 As2 89.27(4) . .
As1 Ru1 As2 176.597(11) . .
C15 As1 C27 103.98(10) . .
C15 As1 C21 99.29(10) . .
C27 As1 C21 107.81(10) . .
C15 As1 Ru1 117.23(7) . .
C27 As1 Ru1 112.62(7) . .
C21 As1 Ru1 114.53(7) . .
C39 As2 C45 102.23(10) . .
C39 As2 C33 102.43(10) . .
C45 As2 C33 104.92(10) . .
C39 As2 Ru1 116.22(7) . .
C45 As2 Ru1 112.69(7) . .
C33 As2 Ru1 116.63(7) . .
C14 S1 C8 89.67(12) . .
C1 O1 Ru1 124.89(14) . .
C7 N1 N2 116.78(19) . .
C7 N1 Ru1 126.21(15) . .
N2 N1 Ru1 116.99(14) . .
C8 N3 C9 112.06(19) . .
C8 N3 Ru1 109.95(14) . .
C9 N3 Ru1 137.98(16) . .
C8 N2 N1 108.98(18) . .
O1 C1 C2 116.1(2) . .
O1 C1 C6 126.4(2) . .
C2 C1 C6 117.4(2) . .
C20 C15 C16 119.3(2) . .
C20 C15 As1 120.13(17) . .
C16 C15 As1 120.46(18) . .
N1 C7 C6 126.0(2) . .
C44 C39 C40 119.2(2) . .
C44 C39 As2 121.56(19) . .
C40 C39 As2 119.22(17) . .
C28 C27 C32 118.8(2) . .
C28 C27 As1 120.18(18) . .
C32 C27 As1 120.18(18) . .
N2 C8 N3 126.5(2) . .
N2 C8 S1 119.98(18) . .
N3 C8 S1 113.50(18) . .
O2 C51 Ru1 179.8(3) . .
C50 C45 C46 118.5(3) . .
C50 C45 As2 119.0(2) . .
C46 C45 As2 122.0(2) . .
C15 C20 C19 120.0(2) . .
C5 C6 C1 118.5(2) . .
C5 C6 C7 116.2(2) . .
C1 C6 C7 125.3(2) . .
C10 C9 N3 126.5(2) . .
C10 C9 C14 119.7(2) . .
N3 C9 C14 113.8(2) . .
C38 C33 C34 118.7(2) . .
C38 C33 As2 120.4(2) . .
C34 C33 As2 120.77(19) . .
C41 C40 C39 119.7(2) . .
C22 C21 C26 118.1(3) . .
C22 C21 As1 124.9(2) . .
C26 C21 As1 116.88(19) . .
C3 C2 C1 122.1(3) . .
C43 C44 C39 120.1(3) . .
C31 C32 C27 120.0(3) . .
C13 C14 C9 121.0(3) . .
C13 C14 S1 128.0(3) . .
C9 C14 S1 110.94(19) . .
C27 C28 C29 120.3(3) . .
C18 C19 C20 120.2(2) . .
C17 C16 C15 119.9(2) . .
C35 C34 C33 120.0(3) . .
C21 C26 C25 121.5(3) . .
C4 C5 C6 122.3(3) . .
C9 C10 C11 118.4(3) . .
C45 C50 C49 121.1(3) . .
C17 C18 C19 119.8(2) . .
C2 C3 C4 120.6(3) . .
C30 C31 C32 120.5(3) . .
C21 C22 C23 119.8(3) . .
C18 C17 C16 120.7(3) . .
C45 C46 C47 119.6(3) . .
C25 C24 C23 119.9(3) . .
C37 C38 C33 120.7(3) . .
C24 C25 C26 119.9(3) . .
C31 C30 C29 120.3(3) . .
C42 C41 C40 120.5(3) . .
C37 C36 C35 119.9(3) . .
C36 C37 C38 120.1(3) . .
C5 C4 C3 119.0(3) . .
C12 C13 C14 118.6(3) . .
C36 C35 C34 120.6(3) . .
C47 C48 C49 120.0(3) . .
C42 C43 C44 120.1(3) . .
C30 C29 C28 120.0(3) . .
C48 C47 C46 120.9(3) . .
C43 C42 C41 120.4(3) . .
C12 C11 C10 121.2(3) . .
C24 C23 C22 120.7(3) . .
C48 C49 C50 119.9(3) . .
C13 C12 C11 121.0(3) . .

loop_
_geom_bond_atom_site_label_1
_geom_bond_atom_site_label_2
_geom_bond_distance
_geom_bond_site_symmetry_2
Ru1 C51 1.863(2) .
Ru1 N1 2.0571(18) .
Ru1 N3 2.0656(17) .
Ru1 O1 2.0705(14) .
Ru1 As1 2.4633(3) .
Ru1 As2 2.4800(3) .
As1 C15 1.937(2) .
As1 C27 1.942(2) .
As1 C21 1.954(2) .
As2 C39 1.935(2) .
As2 C45 1.948(2) .
As2 C33 1.950(2) .
S1 C14 1.738(3) .
S1 C8 1.759(2) .
O1 C1 1.309(3) .
N1 C7 1.287(3) .
N1 N2 1.401(2) .
O2 C51 1.141(3) .
N3 C8 1.346(3) .
N3 C9 1.395(3) .
N2 C8 1.311(3) .
C1 C2 1.414(3) .
C1 C6 1.419(3) .
C15 C20 1.380(3) .
C15 C16 1.380(3) .
C7 C6 1.439(3) .
C39 C44 1.382(3) .
C39 C40 1.386(3) .
C27 C28 1.381(3) .
C27 C32 1.390(3) .
C45 C50 1.363(4) .
C45 C46 1.371(4) .
C20 C19 1.389(3) .
C6 C5 1.412(3) .
C9 C10 1.380(4) .
C9 C14 1.400(3) .
C33 C38 1.385(4) .
C33 C34 1.390(3) .
C40 C41 1.377(4) .
C21 C22 1.366(4) .
C21 C26 1.373(4) .
C2 C3 1.371(4) .
C44 C43 1.380(4) .
C32 C31 1.381(4) .
C14 C13 1.384(4) .
C28 C29 1.392(4) .
C19 C18 1.367(4) .
C16 C17 1.381(4) .
C34 C35 1.383(4) .
C26 C25 1.385(4) .
C5 C4 1.374(4) .
C10 C11 1.391(4) .
C50 C49 1.390(4) .
C18 C17 1.366(4) .
C3 C4 1.378(4) .
C31 C30 1.364(4) .
C22 C23 1.391(4) .
C46 C47 1.399(4) .
C24 C25 1.336(5) .
C24 C23 1.365(5) .
C38 C37 1.381(4) .
C30 C29 1.361(4) .
C41 C42 1.362(4) .
C36 C37 1.371(5) .
C36 C35 1.371(5) .
C13 C12 1.365(5) .
C48 C47 1.343(5) .
C48 C49 1.350(5) .
C43 C42 1.363(4) .
C11 C12 1.375(5) .
